data_2311229
loop_
_publ_author_name
'Pandey, Deepanjali'
'Narvi, Shahid S.'
'Mehrotra, Gopal K.'
'Butcher, Raymond J.'

_publ_section_title
;
 Di-aqua-bis-(nicotinamide-\kN (1))bis-(thio-cyanato-\kN)nickel(II).
;
_journal_coeditor_code HY2643
_journal_issue 'Pt 5'
_journal_name_full 'Acta crystallographica. Section E, Structure reports online'
_journal_page_first m183
_journal_paper_doi 10.1107/S1600536814006771
_journal_volume 70
_journal_year 2014
_chemical_formula_iupac '[Ni (N C S)2 (C6 H6 N2 O)2 (H2 O)2]'
_chemical_formula_moiety 'C14 H16 N6 Ni O4 S2'
_chemical_formula_sum 'C14 H16 N6 Ni O4 S2'
_chemical_formula_weight 455.16
_chemical_name_systematic
;
Diaquabis(nicotinamide-\k<i>N</i>^1^)bis(thiocyanato-\k<i>N</i>)nickel(II)
;
_space_group_IT_number 2
_space_group_name_Hall '-P 1'
_space_group_name_H-M_alt 'P -1'
_symmetry_cell_setting triclinic
_symmetry_space_group_name_Hall '-P 1'
_symmetry_space_group_name_H-M 'P -1'
_atom_sites_solution_hydrogens geom
_atom_sites_solution_primary direct
_atom_sites_solution_secondary difmap
_audit_creation_method SHELXL-97
_cell_angle_alpha 73.010(18)
_cell_angle_beta 69.698(17)
_cell_angle_gamma 66.51(2)
_cell_formula_units_Z 1
_cell_length_a 7.5574(15)
_cell_length_b 8.2683(19)
_cell_length_c 9.0056(15)
_cell_measurement_reflns_used 1387
_cell_measurement_temperature 123(2)
_cell_measurement_theta_max 37.42
_cell_measurement_theta_min 5.15
_cell_volume 476.22(18)
_computing_cell_refinement 'CrysAlis PRO (Agilent, 2012)'
_computing_data_collection 'CrysAlis PRO (Agilent, 2012)'
_computing_data_reduction 'CrysAlis PRO (Agilent, 2012)'
_computing_molecular_graphics 'SHELXTL (Sheldrick, 2008) and Mercury (Macrae <i>et al.</i>, 2008)'
_computing_publication_material 'SHELXTL (Sheldrick, 2008)'
_computing_structure_refinement 'SHELXL97 (Sheldrick, 2008)'
_computing_structure_solution 'SHELXS97 (Sheldrick, 2008)'
_diffrn_ambient_temperature 123(2)
_diffrn_detector_area_resol_mean 10.5081
_diffrn_measured_fraction_theta_full 0.992
_diffrn_measured_fraction_theta_max 0.931
_diffrn_measurement_device_type 'Agilent Xcalibur Ruby CCD'
_diffrn_measurement_method '\w scans'
_diffrn_radiation_monochromator graphite
_diffrn_radiation_source 'Enhance (Mo) X-ray Source'
_diffrn_radiation_type MoK\a
_diffrn_radiation_wavelength 0.71073
_diffrn_reflns_av_R_equivalents 0.0317
_diffrn_reflns_av_sigmaI/netI 0.0496
_diffrn_reflns_limit_h_max 11
_diffrn_reflns_limit_h_min -12
_diffrn_reflns_limit_k_max 14
_diffrn_reflns_limit_k_min -13
_diffrn_reflns_limit_l_max 15
_diffrn_reflns_limit_l_min -15
_diffrn_reflns_number 8114
_diffrn_reflns_theta_full 25.00
_diffrn_reflns_theta_max 37.78
_diffrn_reflns_theta_min 5.05
_exptl_absorpt_coefficient_mu 1.271
_exptl_absorpt_correction_T_max 1.000
_exptl_absorpt_correction_T_min 0.690
_exptl_absorpt_correction_type multi-scan
_exptl_absorpt_process_details '(CrysAlis PRO; Agilent, 2012)'
_exptl_crystal_colour green-blue
_exptl_crystal_density_diffrn 1.587
_exptl_crystal_density_method 'not measured'
_exptl_crystal_description prism
_exptl_crystal_F_000 234
_exptl_crystal_size_max 0.48
_exptl_crystal_size_mid 0.32
_exptl_crystal_size_min 0.26
_refine_diff_density_max 0.501
_refine_diff_density_min -0.710
_refine_ls_extinction_method none
_refine_ls_goodness_of_fit_ref 1.031
_refine_ls_hydrogen_treatment mixed
_refine_ls_matrix_type full
_refine_ls_number_parameters 132
_refine_ls_number_reflns 4752
_refine_ls_number_restraints 3
_refine_ls_restrained_S_all 1.032
_refine_ls_R_factor_all 0.0714
_refine_ls_R_factor_gt 0.0462
_refine_ls_shift/su_max 0.000
_refine_ls_shift/su_mean 0.000
_refine_ls_structure_factor_coef Fsqd
_refine_ls_weighting_details 'calc w=1/[\s^2^(Fo^2^)+(0.0525P)^2^+0.1045P] where P=(Fo^2^+2Fc^2^)/3'
_refine_ls_weighting_scheme calc
_refine_ls_wR_factor_gt 0.1105
_refine_ls_wR_factor_ref 0.1248
_reflns_number_gt 3477
_reflns_number_total 4752
_reflns_threshold_expression I>2\s(I)
_cod_data_source_file hy2643sup1.cif
_cod_data_source_block I
_cod_original_cell_volume 476.23(18)
_cod_database_code 2311229

loop_
_symmetry_equiv_pos_as_xyz
'x, y, z'
'-x, -y, -z'

loop_
_atom_site_type_symbol
_atom_site_label
_atom_site_fract_x
_atom_site_fract_y
_atom_site_fract_z
_atom_site_U_iso_or_equiv
_atom_site_adp_type
_atom_site_calc_flag
_atom_site_refinement_flags
_atom_site_occupancy
_atom_site_symmetry_multiplicity
Ni Ni 0.5000 0.5000 1.0000 0.02711(9) Uani d S 1 2
S S1 -0.10823(7) 0.89262(6) 0.85626(6) 0.03634(11) Uani d . 1 1
O O1 0.3352(3) 0.1975(2) 0.47112(16) 0.0455(4) Uani d . 1 1
O O1W 0.5790(2) 0.7206(2) 0.85157(16) 0.0386(3) Uani d D 1 1
H H1W1 0.671(3) 0.737(4) 0.859(3) 0.061(9) Uiso d D 1 1
H H1W2 0.588(4) 0.737(4) 0.759(2) 0.056(8) Uiso d D 1 1
N N3 0.2125(2) 0.6286(2) 0.9666(2) 0.0371(3) Uani d . 1 1
N N1 0.5789(2) 0.38229(19) 0.78909(16) 0.0268(3) Uani d . 1 1
N N2 0.2320(3) 0.1178(2) 0.73701(18) 0.0365(3) Uani d . 1 1
H H2A 0.1431 0.0801 0.7281 0.044 Uiso calc R 1 1
H H2B 0.2439 0.1106 0.8327 0.044 Uiso calc R 1 1
C C7 0.0784(3) 0.7361(2) 0.92131(19) 0.0281(3) Uani d . 1 1
C C1 0.4532(2) 0.3212(2) 0.76502(18) 0.0260(3) Uani d . 1 1
H H1A 0.3295 0.3278 0.8439 0.031 Uiso calc R 1 1
C C2 0.4940(2) 0.2486(2) 0.63092(17) 0.0246(3) Uani d . 1 1
C C3 0.3476(3) 0.1854(2) 0.60664(19) 0.0279(3) Uani d . 1 1
C C4 0.6734(3) 0.2419(3) 0.5151(2) 0.0327(3) Uani d . 1 1
H H4A 0.7051 0.1966 0.4202 0.039 Uiso calc R 1 1
C C5 0.8053(3) 0.3020(3) 0.5400(2) 0.0363(4) Uani d . 1 1
H H5A 0.9301 0.2968 0.4631 0.044 Uiso calc R 1 1
C C6 0.7533(3) 0.3700(2) 0.6787(2) 0.0314(3) Uani d . 1 1
H H6A 0.8457 0.4095 0.6956 0.038 Uiso calc R 1 1

loop_
_atom_site_aniso_label
_atom_site_aniso_U_11
_atom_site_aniso_U_22
_atom_site_aniso_U_33
_atom_site_aniso_U_12
_atom_site_aniso_U_13
_atom_site_aniso_U_23
Ni 0.02907(15) 0.03414(16) 0.02262(14) -0.01311(12) -0.00883(11) -0.00525(11)
S1 0.0317(2) 0.0386(2) 0.0394(2) -0.01499(18) -0.01464(18) 0.00316(18)
O1 0.0661(10) 0.0612(9) 0.0270(6) -0.0368(8) -0.0189(6) -0.0029(6)
O1W 0.0531(8) 0.0506(8) 0.0262(6) -0.0332(7) -0.0161(6) 0.0029(5)
N3 0.0325(7) 0.0469(9) 0.0357(8) -0.0099(7) -0.0125(6) -0.0129(7)
N1 0.0285(6) 0.0331(6) 0.0231(5) -0.0131(5) -0.0071(5) -0.0068(5)
N2 0.0404(8) 0.0497(9) 0.0279(7) -0.0266(7) -0.0045(6) -0.0078(6)
C7 0.0286(7) 0.0367(8) 0.0241(6) -0.0158(6) -0.0050(6) -0.0079(6)
C1 0.0276(7) 0.0333(7) 0.0203(6) -0.0130(6) -0.0041(5) -0.0077(5)
C2 0.0299(7) 0.0275(6) 0.0189(6) -0.0118(6) -0.0060(5) -0.0049(5)
C3 0.0341(8) 0.0289(7) 0.0238(6) -0.0114(6) -0.0082(6) -0.0073(5)
C4 0.0367(8) 0.0396(9) 0.0223(6) -0.0152(7) -0.0007(6) -0.0110(6)
C5 0.0308(8) 0.0472(10) 0.0309(8) -0.0167(8) 0.0017(7) -0.0136(7)
C6 0.0283(7) 0.0384(8) 0.0303(7) -0.0131(7) -0.0073(6) -0.0077(7)

loop_
_atom_type_symbol
_atom_type_description
_atom_type_scat_dispersion_real
_atom_type_scat_dispersion_imag
_atom_type_scat_source
C C 0.0033 0.0016 'International Tables Vol C Tables 4.2.6.8 and 6.1.1.4'
H H 0.0000 0.0000 'International Tables Vol C Tables 4.2.6.8 and 6.1.1.4'
N N 0.0061 0.0033 'International Tables Vol C Tables 4.2.6.8 and 6.1.1.4'
O O 0.0106 0.0060 'International Tables Vol C Tables 4.2.6.8 and 6.1.1.4'
S S 0.1246 0.1234 'International Tables Vol C Tables 4.2.6.8 and 6.1.1.4'
Ni Ni 0.3393 1.1124 'International Tables Vol C Tables 4.2.6.8 and 6.1.1.4'

loop_
_geom_angle_atom_site_label_1
_geom_angle_atom_site_label_2
_geom_angle_atom_site_label_3
_geom_angle_site_symmetry_1
_geom_angle_site_symmetry_3
_geom_angle
O1W Ni O1W 2_667 . 180.00(6)
O1W Ni N3 2_667 2_667 88.85(7)
O1W Ni N3 . 2_667 91.15(7)
O1W Ni N3 2_667 . 91.15(7)
O1W Ni N3 . . 88.85(7)
N3 Ni N3 2_667 . 180.0
O1W Ni N1 2_667 . 90.25(6)
O1W Ni N1 . . 89.75(6)
N3 Ni N1 2_667 . 92.52(6)
N3 Ni N1 . . 87.48(6)
O1W Ni N1 2_667 2_667 89.75(6)
O1W Ni N1 . 2_667 90.25(6)
N3 Ni N1 2_667 2_667 87.48(6)
N3 Ni N1 . 2_667 92.52(6)
N1 Ni N1 . 2_667 180.0000(10)
Ni O1W H1W1 . . 118(2)
Ni O1W H1W2 . . 119(2)
H1W1 O1W H1W2 . . 107(2)
C7 N3 Ni . . 160.38(17)
C6 N1 C1 . . 117.68(14)
C6 N1 Ni . . 121.18(12)
C1 N1 Ni . . 121.14(11)
C3 N2 H2A . . 120.0
C3 N2 H2B . . 120.0
H2A N2 H2B . . 120.0
N3 C7 S1 . . 178.30(17)
N1 C1 C2 . . 123.52(15)
N1 C1 H1A . . 118.2
C2 C1 H1A . . 118.2
C4 C2 C1 . . 117.97(16)
C4 C2 C3 . . 120.08(14)
C1 C2 C3 . . 121.91(15)
O1 C3 N2 . . 121.81(17)
O1 C3 C2 . . 121.07(16)
N2 C3 C2 . . 117.12(14)
C5 C4 C2 . . 118.94(15)
C5 C4 H4A . . 120.5
C2 C4 H4A . . 120.5
C4 C5 C6 . . 119.16(17)
C4 C5 H5A . . 120.4
C6 C5 H5A . . 120.4
N1 C6 C5 . . 122.70(17)
N1 C6 H6A . . 118.7
C5 C6 H6A . . 118.7

loop_
_geom_bond_atom_site_label_1
_geom_bond_atom_site_label_2
_geom_bond_distance
Ni O1W 2.0876(15)
Ni N3 2.0899(17)
Ni N1 2.1776(14)
S1 C7 1.6377(18)
O1 C3 1.228(2)
O1W H1W1 0.79(2)
O1W H1W2 0.79(2)
N3 C7 1.158(2)
N1 C6 1.334(2)
N1 C1 1.340(2)
N2 C3 1.322(2)
N2 H2A 0.8800
N2 H2B 0.8800
C1 C2 1.389(2)
C1 H1A 0.9500
C2 C4 1.386(2)
C2 C3 1.497(2)
C4 C5 1.380(3)
C4 H4A 0.9500
C5 C6 1.387(2)
C5 H5A 0.9500
C6 H6A 0.9500

loop_
_geom_hbond_atom_site_label_D
_geom_hbond_atom_site_label_H
_geom_hbond_atom_site_label_A
_geom_hbond_site_symmetry_A
_geom_hbond_distance_DH
_geom_hbond_distance_HA
_geom_hbond_distance_DA
_geom_hbond_angle_DHA
O1W H1W1 S1 1_655 0.79(3) 2.47(3) 3.224(2) 161(3)
O1W H1W2 O1 2_666 0.79(2) 1.92(2) 2.686(2) 164(3)
N2 H2A S1 1_545 0.88 2.67 3.459(2) 150
N2 H2B S1 2_567 0.88 2.62 3.435(2) 154

loop_
_geom_torsion_atom_site_label_1
_geom_torsion_atom_site_label_2
_geom_torsion_atom_site_label_3
_geom_torsion_atom_site_label_4
_geom_torsion_site_symmetry_1
_geom_torsion
O1W Ni N3 C7 2_667 -179.4(4)
O1W Ni N3 C7 . 0.6(4)
N1 Ni N3 C7 . -89.2(4)
N1 Ni N3 C7 2_667 90.8(4)
O1W Ni N1 C6 2_667 -130.61(14)
O1W Ni N1 C6 . 49.39(14)
N3 Ni N1 C6 2_667 -41.75(14)
N3 Ni N1 C6 . 138.25(14)
O1W Ni N1 C1 2_667 50.01(13)
O1W Ni N1 C1 . -129.99(13)
N3 Ni N1 C1 2_667 138.87(13)
N3 Ni N1 C1 . -41.13(13)
C6 N1 C1 C2 . -0.9(2)
Ni N1 C1 C2 . 178.49(12)
N1 C1 C2 C4 . -1.0(2)
N1 C1 C2 C3 . -178.64(14)
C4 C2 C3 O1 . -30.6(2)
C1 C2 C3 O1 . 147.02(17)
C4 C2 C3 N2 . 149.97(17)
C1 C2 C3 N2 . -32.4(2)
C1 C2 C4 C5 . 1.9(3)
C3 C2 C4 C5 . 179.63(16)
C2 C4 C5 C6 . -1.0(3)
C1 N1 C6 C5 . 1.9(3)
Ni N1 C6 C5 . -177.55(14)
C4 C5 C6 N1 . -0.9(3)
